data_4318627
loop_
_publ_author_name
'Takashi Komuro'
'Hiroyuki Kawaguchi'
'Kazuyuki Tatsumi'

_publ_contact_author_address
;
Research Center for Materials Science, and Department of Chemistry, 
Graduate School of Science, Nagoya University, Furo-cho, Chikusa-ku, 
Nagoya 464-8602, Japan,
;
_publ_contact_author_email ' i45100a@nucc.cc.nagoya-u.ac.jp'
_publ_contact_author_fax ' +81-52-789-2943'
_publ_contact_author_name ' Kazuyuki Tatsumi'
_publ_section_title
;
 Synthesis and Reactions of Triphenylsilanethiolato Complexes of
 Manganese(II), Iron(II), Cobalt(II), and Nickel(II)
;
_journal_name_full 'Inorganic Chemistry'
_journal_page_first 5083
_journal_page_last 5090
_journal_paper_doi 10.1021/ic025715c
_journal_volume 41
_journal_year 2002
_chemical_formula_moiety 'C18 H15 Cu S Si '
_chemical_formula_sum 'C18 H15 Cu S Si'
_chemical_formula_weight 355.01
_space_group_IT_number 2
_symmetry_cell_setting triclinic
_symmetry_Int_Tables_number 2
_symmetry_space_group_name_Hall '-P 1'
_symmetry_space_group_name_H-M 'P -1'
_cell_angle_alpha 98.06(2)
_cell_angle_beta 109.63(2)
_cell_angle_gamma 96.91(2)
_cell_formula_units_Z 4
_cell_length_a 12.308(5)
_cell_length_b 13.154(2)
_cell_length_c 11.090(4)
_cell_measurement_reflns_used 25
_cell_measurement_temperature 296.2
_cell_measurement_theta_max 14.6
_cell_measurement_theta_min 13.0
_cell_volume 1647.2(10)
_computing_cell_refinement CrystalClear
_computing_data_collection CrystalClear
_computing_data_reduction CrystalStructure
_computing_publication_material 'CrystalStructure Ver. 2.00'
_computing_structure_refinement CRYSTALS
_computing_structure_solution SHELXS97
_diffrn_measurement_device_type 'Rigaku AFC5S'
_diffrn_measurement_method \w-2\q
_diffrn_radiation_type 'Mo K\a'
_diffrn_radiation_wavelength 0.7107
_diffrn_reflns_av_R_equivalents 0.012
_diffrn_reflns_limit_h_max 14
_diffrn_reflns_limit_h_min 0
_diffrn_reflns_limit_k_max 15
_diffrn_reflns_limit_k_min -15
_diffrn_reflns_limit_l_max 12
_diffrn_reflns_limit_l_min -13
_diffrn_reflns_number 6084
_diffrn_standards_decay_% 3.55
_diffrn_standards_interval_count 150
_diffrn_standards_number 3
_exptl_absorpt_coefficient_mu 1.515
_exptl_absorpt_correction_type none
_exptl_crystal_colour colorless
_exptl_crystal_density_diffrn 1.431
_exptl_crystal_density_method 'not measured'
_exptl_crystal_description prismatic
_exptl_crystal_size_max 0.400
_exptl_crystal_size_mid 0.350
_exptl_crystal_size_min 0.200
_refine_diff_density_max 0.43
_refine_diff_density_min -0.46
_refine_ls_extinction_method none
_refine_ls_goodness_of_fit_ref 1.022
_refine_ls_hydrogen_treatment refall
_refine_ls_number_parameters 409
_refine_ls_number_reflns 3990
_refine_ls_R_factor_gt 0.0360
_refine_ls_shift/su_max 0.0000
_refine_ls_structure_factor_coef F
_refine_ls_weighting_details 'w = 1/[\s^2^(Fo) + 0.00001|Fo|^2^]'
_refine_ls_weighting_scheme calc
_refine_ls_wR_factor_ref 0.0520
_reflns_number_gt 3990
_reflns_number_total 0
_reflns_threshold_expression F^2^>2.0\s(F^2^)
_cod_data_source_file ic025715c_s1_10.cif
_cod_data_source_block '[Cu(SSiPh3)]4'
_cod_original_sg_symbol_H-M 'P -1 '
_cod_original_formula_sum 'C18 H15 Cu S Si '
_cod_database_code 4318627

loop_
_symmetry_equiv_pos_as_xyz
x,y,z
-x,-y,-z

loop_
_atom_site_label
_atom_site_type_symbol
_atom_site_fract_x
_atom_site_fract_y
_atom_site_fract_z
_atom_site_U_iso_or_equiv
_atom_site_adp_type
_atom_site_occupancy
_atom_site_calc_flag
_atom_site_refinement_flags
_atom_site_disorder_assembly
_atom_site_disorder_group
Cu(1) Cu 0.53193(4) 0.12848(4) 0.92538(5) 0.0483(1) Uani 1.00 d . . .
Cu(2) Cu 0.53563(4) 0.10456(4) 1.17829(5) 0.0481(1) Uani 1.00 d . . .
S(1) S 0.51929(8) 0.02770(8) 0.74710(9) 0.0449(3) Uani 1.00 d . . .
S(2) S 0.55080(8) 0.24236(7) 1.0959(1) 0.0441(3) Uani 1.00 d . . .
Si(1) Si 0.35448(9) 0.06746(8) 0.63808(9) 0.0370(3) Uani 1.00 d . . .
Si(2) Si 0.72659(9) 0.32133(8) 1.1420(1) 0.0383(3) Uani 1.00 d . . .
C(1) C 0.2874(3) 0.1240(3) 0.7554(4) 0.0381(10) Uani 1.00 d . . .
C(2) C 0.2719(4) 0.2277(3) 0.7704(4) 0.048(1) Uani 1.00 d . . .
C(3) C 0.2330(4) 0.2703(4) 0.8659(4) 0.058(1) Uani 1.00 d . . .
C(4) C 0.2064(4) 0.2105(4) 0.9469(4) 0.061(1) Uani 1.00 d . . .
C(5) C 0.2185(4) 0.1071(4) 0.9342(5) 0.062(1) Uani 1.00 d . . .
C(6) C 0.2578(4) 0.0644(3) 0.8381(4) 0.051(1) Uani 1.00 d . . .
C(7) C 0.2554(3) -0.0497(3) 0.5198(4) 0.041(1) Uani 1.00 d . . .
C(8) C 0.2990(4) -0.1244(4) 0.4568(5) 0.064(1) Uani 1.00 d . . .
C(9) C 0.2241(5) -0.2040(4) 0.3595(5) 0.076(2) Uani 1.00 d . . .
C(10) C 0.1056(5) -0.2105(4) 0.3216(5) 0.070(2) Uani 1.00 d . . .
C(11) C 0.0596(4) -0.1398(5) 0.3810(5) 0.075(2) Uani 1.00 d . . .
C(12) C 0.1352(4) -0.0587(4) 0.4796(5) 0.061(1) Uani 1.00 d . . .
C(13) C 0.3888(3) 0.1678(3) 0.5461(4) 0.043(1) Uani 1.00 d . . .
C(14) C 0.3392(4) 0.1526(3) 0.4103(4) 0.051(1) Uani 1.00 d . . .
C(15) C 0.3674(5) 0.2269(4) 0.3435(5) 0.077(2) Uani 1.00 d . . .
C(16) C 0.4444(5) 0.3169(4) 0.4095(5) 0.078(2) Uani 1.00 d . . .
C(17) C 0.4956(5) 0.3339(4) 0.5425(5) 0.075(2) Uani 1.00 d . . .
C(18) C 0.4677(4) 0.2609(3) 0.6107(4) 0.056(1) Uani 1.00 d . . .
C(19) C 0.7703(3) 0.4136(3) 1.3019(4) 0.043(1) Uani 1.00 d . . .
C(20) C 0.7408(6) 0.3892(5) 1.4045(5) 0.100(2) Uani 1.00 d . . .
C(21) C 0.7759(7) 0.4593(6) 1.5215(7) 0.141(3) Uani 1.00 d . . .
C(22) C 0.8415(6) 0.5540(5) 1.5383(6) 0.089(2) Uani 1.00 d . . .
C(23) C 0.8756(6) 0.5787(4) 1.4414(6) 0.097(2) Uani 1.00 d . . .
C(24) C 0.8414(5) 0.5088(4) 1.3245(5) 0.082(2) Uani 1.00 d . . .
C(25) C 0.7219(4) 0.4009(3) 1.0129(4) 0.046(1) Uani 1.00 d . . .
C(26) C 0.6226(4) 0.4398(3) 0.9512(4) 0.061(1) Uani 1.00 d . . .
C(27) C 0.6223(5) 0.5063(4) 0.8643(5) 0.079(2) Uani 1.00 d . . .
C(28) C 0.7233(5) 0.5353(4) 0.8377(5) 0.075(2) Uani 1.00 d . . .
C(29) C 0.8202(5) 0.4969(4) 0.8961(5) 0.074(2) Uani 1.00 d . . .
C(30) C 0.8202(4) 0.4302(4) 0.9830(5) 0.067(1) Uani 1.00 d . . .
C(31) C 0.8378(3) 0.2350(3) 1.1483(4) 0.044(1) Uani 1.00 d . . .
C(32) C 0.8549(4) 0.1899(3) 1.0366(5) 0.059(1) Uani 1.00 d . . .
C(33) C 0.9444(5) 0.1339(4) 1.0422(6) 0.075(2) Uani 1.00 d . . .
C(34) C 1.0170(5) 0.1209(4) 1.1585(6) 0.080(2) Uani 1.00 d . . .
C(35) C 1.0031(4) 0.1621(4) 1.2723(6) 0.073(2) Uani 1.00 d . . .
C(36) C 0.9135(4) 0.2199(3) 1.2664(4) 0.053(1) Uani 1.00 d . . .
H(1) H 0.2891(4) 0.2706(3) 0.7124(4) 0.058(2) Uiso 1.00 calc . . .
H(2) H 0.2241(4) 0.3429(4) 0.8755(4) 0.070(2) Uiso 1.00 calc . . .
H(3) H 0.1785(4) 0.2409(4) 1.0134(4) 0.073(2) Uiso 1.00 calc . . .
H(4) H 0.1995(4) 0.0646(4) 0.9917(5) 0.074(2) Uiso 1.00 calc . . .
H(5) H 0.2655(4) -0.0085(3) 0.8283(4) 0.061(2) Uiso 1.00 calc . . .
H(6) H 0.3832(4) -0.1196(4) 0.4819(5) 0.076(2) Uiso 1.00 calc . . .
H(7) H 0.2560(5) -0.2554(4) 0.3163(5) 0.091(2) Uiso 1.00 calc . . .
H(8) H 0.0539(5) -0.2666(4) 0.2521(5) 0.084(2) Uiso 1.00 calc . . .
H(9) H -0.0247(4) -0.1451(5) 0.3555(5) 0.086(2) Uiso 1.00 calc . . .
H(10) H 0.1028(4) -0.0071(4) 0.5218(5) 0.072(2) Uiso 1.00 calc . . .
H(11) H 0.2841(4) 0.0889(3) 0.3627(4) 0.061(2) Uiso 1.00 calc . . .
H(12) H 0.3313(5) 0.2152(4) 0.2492(5) 0.089(2) Uiso 1.00 calc . . .
H(13) H 0.4639(5) 0.3685(4) 0.3620(5) 0.093(2) Uiso 1.00 calc . . .
H(14) H 0.5512(5) 0.3976(4) 0.5892(5) 0.090(2) Uiso 1.00 calc . . .
H(15) H 0.5038(4) 0.2734(3) 0.7050(4) 0.067(2) Uiso 1.00 calc . . .
H(16) H 0.6918(6) 0.3222(5) 1.3920(5) 0.118(3) Uiso 1.00 calc . . .
H(17) H 0.7558(7) 0.4389(6) 1.5932(7) 0.165(4) Uiso 1.00 calc . . .
H(18) H 0.8628(6) 0.6044(5) 1.6189(6) 0.105(2) Uiso 1.00 calc . . .
H(19) H 0.9242(6) 0.6459(4) 1.4539(6) 0.105(2) Uiso 1.00 calc . . .
H(20) H 0.8684(5) 0.5263(4) 1.2560(5) 0.091(2) Uiso 1.00 calc . . .
H(21) H 0.5520(4) 0.4199(3) 0.9694(4) 0.072(2) Uiso 1.00 calc . . .
H(22) H 0.5518(5) 0.5329(4) 0.8222(5) 0.092(2) Uiso 1.00 calc . . .
H(23) H 0.7234(5) 0.5825(4) 0.7780(5) 0.084(2) Uiso 1.00 calc . . .
H(24) H 0.8902(5) 0.5155(4) 0.8763(5) 0.088(2) Uiso 1.00 calc . . .
H(25) H 0.8907(4) 0.4033(4) 1.0245(5) 0.080(2) Uiso 1.00 calc . . .
H(26) H 0.8017(4) 0.1975(3) 0.9525(5) 0.071(2) Uiso 1.00 calc . . .
H(27) H 0.9550(5) 0.1039(4) 0.9628(6) 0.089(2) Uiso 1.00 calc . . .
H(28) H 1.0806(5) 0.0829(4) 1.1625(6) 0.092(2) Uiso 1.00 calc . . .
H(29) H 1.0543(4) 0.1510(4) 1.3556(6) 0.086(2) Uiso 1.00 calc . . .
H(30) H 0.9033(4) 0.2495(3) 1.3462(4) 0.063(2) Uiso 1.00 calc . . .

loop_
_atom_site_aniso_label
_atom_site_aniso_U_11
_atom_site_aniso_U_22
_atom_site_aniso_U_33
_atom_site_aniso_U_12
_atom_site_aniso_U_13
_atom_site_aniso_U_23
Cu(1) 0.0555(3) 0.0454(3) 0.0431(3) 0.0019(2) 0.0070(2) 0.0055(2)
Cu(2) 0.0482(3) 0.0450(3) 0.0509(3) 0.0055(2) 0.0134(2) 0.0123(2)
S(1) 0.0409(5) 0.0470(5) 0.0465(5) 0.0086(4) 0.0152(4) 0.0115(4)
S(2) 0.0435(5) 0.0394(5) 0.0488(6) 0.0039(4) 0.0091(4) 0.0068(4)
Si(1) 0.0383(5) 0.0375(5) 0.0351(5) 0.0034(4) 0.0115(4) 0.0042(4)
Si(2) 0.0434(6) 0.0331(5) 0.0376(5) 0.0045(4) 0.0092(4) 0.0050(4)
C(1) 0.032(2) 0.041(2) 0.040(2) 0.000(2) 0.009(2) 0.001(2)
C(2) 0.052(2) 0.047(2) 0.045(2) 0.010(2) 0.015(2) 0.008(2)
C(3) 0.061(3) 0.051(3) 0.063(3) 0.014(2) 0.022(2) -0.001(2)
C(4) 0.054(3) 0.070(3) 0.057(3) 0.005(2) 0.027(2) -0.014(2)
C(5) 0.062(3) 0.061(3) 0.063(3) -0.001(2) 0.034(2) 0.004(2)
C(6) 0.049(2) 0.040(2) 0.062(3) -0.001(2) 0.024(2) 0.004(2)
C(7) 0.043(2) 0.040(2) 0.040(2) 0.000(2) 0.015(2) 0.002(2)
C(8) 0.057(3) 0.063(3) 0.071(3) 0.007(2) 0.022(2) -0.011(2)
C(9) 0.071(3) 0.072(3) 0.083(4) 0.008(3) 0.021(3) -0.031(3)
C(10) 0.072(3) 0.066(3) 0.071(3) -0.008(3) 0.007(3) -0.021(3)
C(11) 0.044(3) 0.090(4) 0.082(4) -0.003(3) 0.000(2) -0.017(3)
C(12) 0.045(2) 0.066(3) 0.070(3) 0.011(2) 0.010(2) -0.008(2)
C(13) 0.041(2) 0.044(2) 0.043(2) 0.011(2) 0.017(2) 0.008(2)
C(14) 0.056(2) 0.052(2) 0.044(2) 0.013(2) 0.013(2) 0.011(2)
C(15) 0.091(4) 0.084(4) 0.049(3) 0.029(3) 0.027(3) 0.030(3)
C(16) 0.084(4) 0.071(3) 0.078(4) 0.012(3) 0.028(3) 0.046(3)
C(17) 0.079(3) 0.060(3) 0.084(4) -0.009(3) 0.020(3) 0.027(3)
C(18) 0.062(3) 0.054(3) 0.052(3) -0.001(2) 0.011(2) 0.012(2)
C(19) 0.045(2) 0.039(2) 0.046(2) 0.002(2) 0.007(2) 0.001(2)
C(20) 0.121(5) 0.096(4) 0.078(4) -0.052(3) 0.065(4) -0.038(4)
C(21) 0.164(7) 0.153(7) 0.096(5) -0.071(5) 0.089(5) -0.057(6)
C(22) 0.111(5) 0.078(4) 0.073(4) -0.007(3) 0.031(3) -0.032(3)
C(23) 0.146(6) 0.048(3) 0.069(4) -0.025(3) 0.012(4) -0.001(3)
C(24) 0.122(5) 0.053(3) 0.051(3) -0.026(2) 0.018(3) -0.002(3)
C(25) 0.059(2) 0.035(2) 0.039(2) 0.008(2) 0.013(2) 0.004(2)
C(26) 0.072(3) 0.051(2) 0.057(3) 0.021(2) 0.024(2) 0.018(2)
C(27) 0.105(4) 0.065(3) 0.060(3) 0.035(2) 0.027(3) 0.026(3)
C(28) 0.109(4) 0.051(3) 0.049(3) 0.012(2) 0.028(3) 0.014(3)
C(29) 0.084(4) 0.064(3) 0.071(3) -0.002(3) 0.032(3) 0.022(3)
C(30) 0.063(3) 0.065(3) 0.073(3) 0.002(2) 0.022(3) 0.028(2)
C(31) 0.043(2) 0.033(2) 0.054(2) 0.002(2) 0.015(2) 0.004(2)
C(32) 0.066(3) 0.054(3) 0.057(3) 0.012(2) 0.024(2) 0.005(2)
C(33) 0.070(3) 0.065(3) 0.088(4) 0.009(3) 0.040(3) -0.006(3)
C(34) 0.058(3) 0.060(3) 0.111(5) 0.021(3) 0.026(3) 0.004(2)
C(35) 0.063(3) 0.063(3) 0.088(4) 0.025(3) -0.001(3) 0.010(3)
C(36) 0.055(2) 0.050(2) 0.053(2) 0.014(2) 0.007(2) 0.004(2)

loop_
_atom_type_symbol
_atom_type_description
_atom_type_scat_dispersion_real
_atom_type_scat_dispersion_imag
_atom_type_scat_source
C C 0.003 0.002
;International Tables for Crystallography
(1992, Vol. C, Tables 4.2.6.8 and 6.1.1.1)
;
H H 0.000 0.000
;International Tables for Crystallography
(1992, Vol. C, Table 6.1.1.2)
;
Si Si 0.082 0.070
;International Tables for Crystallography
(1992, Vol. C, Tables 4.2.6.8 and 6.1.1.1)
;
S S 0.125 0.123
;International Tables for Crystallography
(1992, Vol. C, Tables 4.2.6.8 and 6.1.1.1)
;
Cu Cu 0.320 1.265
;International Tables for Crystallography
(1992, Vol. C, Tables 4.2.6.8 and 6.1.1.1)
;

loop_
_geom_angle_atom_site_label_1
_geom_angle_atom_site_label_2
_geom_angle_atom_site_label_3
_geom_angle
_geom_angle_site_symmetry_1
_geom_angle_site_symmetry_2
_geom_angle_site_symmetry_3
_geom_angle_publ_flag
S(1) Cu(1) S(2) 174.19(5) . . . yes
S(1) Cu(2) S(2) 167.13(5) 2_657 . . yes
Cu(1) S(1) Cu(2) 88.79(5) . . 2_657 yes
Cu(1) S(1) Si(1) 92.56(5) . . . yes
Cu(2) S(1) Si(1) 102.26(5) 2_657 . . yes
Cu(1) S(2) Cu(2) 82.50(4) . . . yes
Cu(1) S(2) Si(2) 100.03(6) . . . yes
Cu(2) S(2) Si(2) 115.10(5) . . . yes
S(1) Si(1) C(1) 108.9(1) . . . yes
S(1) Si(1) C(7) 110.4(1) . . . yes
S(1) Si(1) C(13) 106.4(1) . . . yes
C(1) Si(1) C(7) 111.8(2) . . . yes
C(1) Si(1) C(13) 110.0(2) . . . yes
C(7) Si(1) C(13) 109.2(2) . . . yes
S(2) Si(2) C(19) 107.7(1) . . . yes
S(2) Si(2) C(25) 106.6(1) . . . yes
S(2) Si(2) C(31) 115.5(1) . . . yes
C(19) Si(2) C(25) 107.9(2) . . . yes
C(19) Si(2) C(31) 110.1(2) . . . yes
C(25) Si(2) C(31) 108.7(2) . . . yes
Si(1) C(1) C(2) 122.5(3) . . . yes
Si(1) C(1) C(6) 120.4(3) . . . yes
C(2) C(1) C(6) 117.0(4) . . . yes
C(1) C(2) C(3) 121.4(4) . . . yes
C(2) C(3) C(4) 120.4(4) . . . yes
C(3) C(4) C(5) 120.3(5) . . . yes
C(4) C(5) C(6) 119.3(5) . . . yes
C(1) C(6) C(5) 121.7(4) . . . yes
Si(1) C(7) C(8) 121.3(3) . . . yes
Si(1) C(7) C(12) 121.0(3) . . . yes
C(8) C(7) C(12) 117.2(3) . . . yes
C(7) C(8) C(9) 120.6(5) . . . yes
C(8) C(9) C(10) 120.8(6) . . . yes
C(9) C(10) C(11) 120.4(4) . . . yes
C(10) C(11) C(12) 119.0(5) . . . yes
C(7) C(12) C(11) 122.0(5) . . . yes
Si(1) C(13) C(14) 121.9(3) . . . yes
Si(1) C(13) C(18) 121.2(3) . . . yes
C(14) C(13) C(18) 117.0(4) . . . yes
C(13) C(14) C(15) 121.1(4) . . . yes
C(14) C(15) C(16) 120.4(4) . . . yes
C(15) C(16) C(17) 120.1(6) . . . yes
C(16) C(17) C(18) 120.2(4) . . . yes
C(13) C(18) C(17) 121.2(4) . . . yes
Si(2) C(19) C(20) 123.1(3) . . . yes
Si(2) C(19) C(24) 120.4(4) . . . yes
C(20) C(19) C(24) 116.4(4) . . . yes
C(19) C(20) C(21) 121.2(6) . . . yes
C(20) C(21) C(22) 120.7(8) . . . yes
C(21) C(22) C(23) 119.4(6) . . . yes
C(22) C(23) C(24) 120.1(5) . . . yes
C(19) C(24) C(23) 121.9(6) . . . yes
Si(2) C(25) C(26) 121.2(4) . . . yes
Si(2) C(25) C(30) 121.5(3) . . . yes
C(26) C(25) C(30) 117.1(4) . . . yes
C(25) C(26) C(27) 121.3(5) . . . yes
C(26) C(27) C(28) 120.2(5) . . . yes
C(27) C(28) C(29) 119.1(5) . . . yes
C(28) C(29) C(30) 120.6(6) . . . yes
C(25) C(30) C(29) 121.8(5) . . . yes
Si(2) C(31) C(32) 121.9(3) . . . yes
Si(2) C(31) C(36) 121.1(3) . . . yes
C(32) C(31) C(36) 116.8(4) . . . yes
C(31) C(32) C(33) 122.0(4) . . . yes
C(32) C(33) C(34) 119.9(6) . . . yes
C(33) C(34) C(35) 120.7(5) . . . yes
C(34) C(35) C(36) 119.2(5) . . . yes
C(31) C(36) C(35) 121.4(5) . . . yes

loop_
_geom_bond_atom_site_label_1
_geom_bond_atom_site_label_2
_geom_bond_distance
_geom_bond_site_symmetry_1
_geom_bond_site_symmetry_2
_geom_bond_publ_flag
Cu(1) S(1) 2.168(1) . . yes
Cu(1) S(2) 2.168(1) . . yes
Cu(2) S(1) 2.160(1) . 2_657 yes
Cu(2) S(2) 2.157(1) . . yes
S(1) Si(1) 2.153(2) . . yes
S(2) Si(2) 2.142(2) . . yes
Si(1) C(1) 1.877(4) . . yes
Si(1) C(7) 1.868(3) . . yes
Si(1) C(13) 1.869(4) . . yes
Si(2) C(19) 1.873(4) . . yes
Si(2) C(25) 1.879(4) . . yes
Si(2) C(31) 1.871(4) . . yes
C(1) C(2) 1.395(6) . . yes
C(1) C(6) 1.395(6) . . yes
C(2) C(3) 1.379(7) . . yes
C(3) C(4) 1.366(8) . . yes
C(4) C(5) 1.379(7) . . yes
C(5) C(6) 1.389(7) . . yes
C(7) C(8) 1.389(7) . . yes
C(7) C(12) 1.378(6) . . yes
C(8) C(9) 1.376(6) . . yes
C(9) C(10) 1.363(8) . . yes
C(10) C(11) 1.351(9) . . yes
C(11) C(12) 1.396(6) . . yes
C(13) C(14) 1.396(5) . . yes
C(13) C(18) 1.399(5) . . yes
C(14) C(15) 1.385(8) . . yes
C(15) C(16) 1.362(7) . . yes
C(16) C(17) 1.368(8) . . yes
C(17) C(18) 1.383(8) . . yes
C(19) C(20) 1.371(9) . . yes
C(19) C(24) 1.378(6) . . yes
C(20) C(21) 1.383(9) . . yes
C(21) C(22) 1.35(1) . . yes
C(22) C(23) 1.34(1) . . yes
C(23) C(24) 1.382(7) . . yes
C(25) C(26) 1.383(6) . . yes
C(25) C(30) 1.384(8) . . yes
C(26) C(27) 1.388(7) . . yes
C(27) C(28) 1.393(9) . . yes
C(28) C(29) 1.347(8) . . yes
C(29) C(30) 1.391(8) . . yes
C(31) C(32) 1.388(7) . . yes
C(31) C(36) 1.386(6) . . yes
C(32) C(33) 1.386(8) . . yes
C(33) C(34) 1.347(8) . . yes
C(34) C(35) 1.376(9) . . yes
C(35) C(36) 1.402(7) . . yes

loop_
_geom_contact_atom_site_label_1
_geom_contact_atom_site_label_2
_geom_contact_distance
_geom_contact_site_symmetry_1
_geom_contact_site_symmetry_2
_geom_contact_publ_flag
Cu(2) C(15) 3.572(6) . 1_556 ?

loop_
_geom_torsion_atom_site_label_1
_geom_torsion_atom_site_label_2
_geom_torsion_atom_site_label_3
_geom_torsion_atom_site_label_4
_geom_torsion
_geom_torsion_site_symmetry_1
_geom_torsion_site_symmetry_2
_geom_torsion_site_symmetry_3
_geom_torsion_site_symmetry_4
_geom_torsion_publ_flag
Cu(1) S(1) Cu(2) S(2) -103.9(2) . . 2_657 2_657 yes
Cu(1) S(1) Si(1) C(1) -19.0(1) . . . . yes
Cu(1) S(1) Si(1) C(7) -142.0(2) . . . . yes
Cu(1) S(1) Si(1) C(13) 99.6(1) . . . . yes
Cu(1) S(2) Cu(2) S(1) -102.3(2) . . . 2_657 yes
Cu(1) S(2) Si(2) C(19) -172.6(1) . . . . yes
Cu(1) S(2) Si(2) C(25) 71.8(1) . . . . yes
Cu(1) S(2) Si(2) C(31) -49.1(2) . . . . yes
Cu(2) S(1) Cu(1) S(2) -177.9(4) . 2_657 2_657 2_657 yes
Cu(2) S(1) Si(1) C(1) -70.3(1) . 2_657 2_657 2_657 yes
Cu(2) S(1) Si(1) C(7) 52.7(2) . 2_657 2_657 2_657 yes
Cu(2) S(1) Si(1) C(13) 171.1(1) . 2_657 2_657 2_657 yes
Cu(2) S(2) Cu(1) S(1) -165.3(4) . . . . yes
Cu(2) S(2) Si(2) C(19) -86.3(1) . . . . yes
Cu(2) S(2) Si(2) C(25) 158.1(1) . . . . yes
Cu(2) S(2) Si(2) C(31) 37.2(2) . . . . yes
S(1) Cu(1) S(2) Si(2) -51.0(4) . . . . yes
S(1) Cu(2) S(2) Si(2) -160.1(2) . 2_657 2_657 2_657 yes
S(1) Si(1) C(1) C(2) 114.1(3) . . . . yes
S(1) Si(1) C(1) C(6) -61.7(3) . . . . yes
S(1) Si(1) C(7) C(8) -35.6(4) . . . . yes
S(1) Si(1) C(7) C(12) 152.6(4) . . . . yes
S(1) Si(1) C(13) C(14) 122.1(4) . . . . yes
S(1) Si(1) C(13) C(18) -56.7(4) . . . . yes
S(2) Cu(1) S(1) Si(1) -79.9(4) . . . . yes
S(2) Cu(2) S(1) Si(1) -163.8(2) . . 2_657 2_657 yes
S(2) Si(2) C(19) C(20) 39.7(5) . . . . yes
S(2) Si(2) C(19) C(24) -144.5(4) . . . . yes
S(2) Si(2) C(25) C(26) 29.5(3) . . . . yes
S(2) Si(2) C(25) C(30) -155.8(3) . . . . yes
S(2) Si(2) C(31) C(32) 83.5(4) . . . . yes
S(2) Si(2) C(31) C(36) -101.7(3) . . . . yes
Si(1) C(1) C(2) C(3) -173.6(3) . . . . yes
Si(1) C(1) C(6) C(5) 173.8(3) . . . . yes
Si(1) C(7) C(8) C(9) -172.8(4) . . . . yes
Si(1) C(7) C(12) C(11) 172.9(4) . . . . yes
Si(1) C(13) C(14) C(15) -178.7(4) . . . . yes
Si(1) C(13) C(18) C(17) 178.2(4) . . . . yes
Si(2) C(19) C(20) C(21) 179.3(6) . . . . yes
Si(2) C(19) C(24) C(23) -179.8(5) . . . . yes
Si(2) C(25) C(26) C(27) 174.2(3) . . . . yes
Si(2) C(25) C(30) C(29) -174.1(3) . . . . yes
Si(2) C(31) C(32) C(33) 173.9(4) . . . . yes
Si(2) C(31) C(36) C(35) -174.8(4) . . . . yes
C(1) Si(1) C(7) C(8) -156.9(4) . . . . yes
C(1) Si(1) C(7) C(12) 31.3(4) . . . . yes
C(1) Si(1) C(13) C(14) -120.1(4) . . . . yes
C(1) Si(1) C(13) C(18) 61.1(4) . . . . yes
C(1) C(2) C(3) C(4) -1.4(6) . . . . yes
C(1) C(6) C(5) C(4) 1.2(6) . . . . yes
C(2) C(1) Si(1) C(7) -123.7(3) . . . . yes
C(2) C(1) Si(1) C(13) -2.1(3) . . . . yes
C(2) C(1) C(6) C(5) -2.2(5) . . . . yes
C(2) C(3) C(4) C(5) 0.2(6) . . . . yes
C(3) C(2) C(1) C(6) 2.3(5) . . . . yes
C(3) C(4) C(5) C(6) -0.2(6) . . . . yes
C(6) C(1) Si(1) C(7) 60.5(3) . . . . yes
C(6) C(1) Si(1) C(13) -177.9(3) . . . . yes
C(7) Si(1) C(13) C(14) 3.0(4) . . . . yes
C(7) Si(1) C(13) C(18) -175.8(4) . . . . yes
C(7) C(8) C(9) C(10) 0.9(9) . . . . yes
C(7) C(12) C(11) C(10) -1.2(9) . . . . yes
C(8) C(7) Si(1) C(13) 81.1(4) . . . . yes
C(8) C(7) C(12) C(11) 0.8(8) . . . . yes
C(8) C(9) C(10) C(11) -1.3(9) . . . . yes
C(9) C(8) C(7) C(12) -0.6(8) . . . . yes
C(9) C(10) C(11) C(12) 1.4(9) . . . . yes
C(12) C(7) Si(1) C(13) -90.8(4) . . . . yes
C(13) C(14) C(15) C(16) -0.2(9) . . . . yes
C(13) C(18) C(17) C(16) 1.2(9) . . . . yes
C(14) C(13) C(18) C(17) -0.6(7) . . . . yes
C(14) C(15) C(16) C(17) 0.8(9) . . . . yes
C(15) C(14) C(13) C(18) 0.1(7) . . . . yes
C(15) C(16) C(17) C(18) -1.3(9) . . . . yes
C(19) Si(2) C(25) C(26) -85.9(3) . . . . yes
C(19) Si(2) C(25) C(30) 88.7(4) . . . . yes
C(19) Si(2) C(31) C(32) -154.3(3) . . . . yes
C(19) Si(2) C(31) C(36) 20.6(4) . . . . yes
C(19) C(20) C(21) C(22) 0(1) . . . . yes
C(19) C(24) C(23) C(22) 1.3(10) . . . . yes
C(20) C(19) Si(2) C(25) 154.4(4) . . . . yes
C(20) C(19) Si(2) C(31) -87.1(5) . . . . yes
C(20) C(19) C(24) C(23) -3.7(8) . . . . yes
C(20) C(21) C(22) C(23) -1(1) . . . . yes
C(21) C(20) C(19) C(24) 3.3(9) . . . . yes
C(21) C(22) C(23) C(24) 1(1) . . . . yes
C(24) C(19) Si(2) C(25) -29.8(4) . . . . yes
C(24) C(19) Si(2) C(31) 88.7(4) . . . . yes
C(25) Si(2) C(31) C(32) -36.2(4) . . . . yes
C(25) Si(2) C(31) C(36) 138.6(3) . . . . yes
C(25) C(26) C(27) C(28) -0.1(6) . . . . yes
C(25) C(30) C(29) C(28) 0.0(7) . . . . yes
C(26) C(25) Si(2) C(31) 154.7(3) . . . . yes
C(26) C(25) C(30) C(29) 0.8(6) . . . . yes
C(26) C(27) C(28) C(29) 0.9(7) . . . . yes
C(27) C(26) C(25) C(30) -0.7(6) . . . . yes
C(27) C(28) C(29) C(30) -0.8(7) . . . . yes
C(30) C(25) Si(2) C(31) -30.6(4) . . . . yes
C(31) C(32) C(33) C(34) 0.8(8) . . . . yes
C(31) C(36) C(35) C(34) 0.9(7) . . . . yes
C(32) C(31) C(36) C(35) 0.3(6) . . . . yes
C(32) C(33) C(34) C(35) 0.5(8) . . . . yes
C(33) C(32) C(31) C(36) -1.1(6) . . . . yes
C(33) C(34) C(35) C(36) -1.3(8) . . . . yes
C(33) C(34) C(35) C(36) -1.3(8) . . . . yes
